data_7202033
loop_
_publ_author_name
'Kondo, Mitsuru'
'Sugahara, Shinji'
'Nakamura, Yukie'
'Miyazawa, Makoto'
'Yasue, Sachie'
'Maeda, Kenji'
'Uchida, Fumio'
'Sakane, Genta'
'Kawaguchi, Hiroyuki'

_publ_section_title
;
 Self-assembling construction of a novel nanoscale heptacobalt complex
 with an S-shaped folding
;
_journal_issue 11
_journal_name_full CrystEngComm
_journal_page_first 1516
_journal_paper_doi 10.1039/b802854k
_journal_volume 10
_journal_year 2008
_chemical_formula_sum 'C7 H13 Co N O10'
_chemical_formula_weight 330.11
_space_group_IT_number 15
_symmetry_cell_setting monoclinic
_symmetry_Int_Tables_number 15
_symmetry_space_group_name_Hall '-C 2yc'
_symmetry_space_group_name_H-M 'C 1 2/c 1'
_cell_angle_alpha 90
_cell_angle_beta 91.661(6)
_cell_angle_gamma 90
_cell_formula_units_Z 8
_cell_length_a 14.615(8)
_cell_length_b 7.051(4)
_cell_length_c 22.65(1)
_cell_measurement_reflns_used 5168
_cell_measurement_temperature 293
_cell_measurement_theta_max 15.8
_cell_measurement_theta_min 1.4
_cell_volume 2333(2)
_computing_data_reduction 'teXsan Ver. 1.11'
_computing_publication_material 'teXsan Ver. 1.11'
_computing_structure_refinement 'teXsan Ver. 1.10'
_computing_structure_solution SIR-92
_diffrn_detector_area_resol_mean 14.62
_diffrn_measured_fraction_theta_full 0.9170
_diffrn_measured_fraction_theta_max 0.9170
_diffrn_measurement_device_type 'Rigaku/MSC Mercury CCD'
_diffrn_measurement_method \w
_diffrn_radiation_type 'Mo K\a'
_diffrn_radiation_wavelength 0.7107
_diffrn_reflns_av_R_equivalents 0.031
_diffrn_reflns_limit_h_max 21
_diffrn_reflns_limit_h_min -20
_diffrn_reflns_limit_k_max 9
_diffrn_reflns_limit_k_min -9
_diffrn_reflns_limit_l_max 27
_diffrn_reflns_limit_l_min -32
_diffrn_reflns_number 10538
_diffrn_reflns_theta_full 31.00
_diffrn_reflns_theta_max 31.00
_exptl_absorpt_coefficient_mu 1.524
_exptl_absorpt_correction_T_max 0.737
_exptl_absorpt_correction_T_min 0.527
_exptl_absorpt_correction_type empirical
_exptl_crystal_colour pink
_exptl_crystal_density_diffrn 1.880
_exptl_crystal_density_method 'not measured'
_exptl_crystal_description plate
_exptl_crystal_size_max 0.180
_exptl_crystal_size_mid 0.120
_exptl_crystal_size_min 0.06
_refine_diff_density_max 0.62
_refine_diff_density_min -0.58
_refine_ls_extinction_method none
_refine_ls_goodness_of_fit_ref 1.839
_refine_ls_hydrogen_treatment noref
_refine_ls_number_parameters 169
_refine_ls_number_reflns 2936
_refine_ls_R_factor_gt 0.0564
_refine_ls_shift/su_max 0.0009
_refine_ls_structure_factor_coef F
_refine_ls_weighting_details 'w = 1/[\s^2^(Fo) + 0.00063|Fo|^2^]'
_refine_ls_weighting_scheme calc
_refine_ls_wR_factor_ref 0.0780
_reflns_number_gt 2936
_reflns_number_total 3416
_reflns_threshold_expression F^2^>2.0\s(F^2^)
_cod_data_source_file b802854k.txt
_cod_data_source_block Complex1-
_cod_original_cell_volume 2332(1)
_cod_original_formula_sum 'C7 H13 Co N O10 '
_cod_database_code 7202033

loop_
_symmetry_equiv_pos_as_xyz
x,y,z
-x,y,1/2-z
-x,-y,-z
x,-y,1/2+z
1/2+x,1/2+y,z
1/2-x,1/2+y,1/2-z
1/2-x,1/2-y,-z
1/2+x,1/2-y,1/2+z

loop_
_atom_site_label
_atom_site_type_symbol
_atom_site_fract_x
_atom_site_fract_y
_atom_site_fract_z
_atom_site_U_iso_or_equiv
_atom_site_adp_type
_atom_site_occupancy
_atom_site_calc_flag
_atom_site_refinement_flags
_atom_site_disorder_assembly
_atom_site_disorder_group
Co(1) Co 0.51424(3) 0.24472(6) 0.36269(2) 0.0267(1) Uani 1.00 d . . .
O(1) O 0.6105(2) 0.3335(4) 0.29788(10) 0.0394(6) Uani 1.00 d . . .
O(2) O 0.7416(3) 0.4897(9) 0.2888(1) 0.118(2) Uani 1.00 d . . .
O(3) O 0.4728(1) 0.2094(3) 0.45495(10) 0.0293(5) Uani 1.00 d . . .
O(4) O 0.5185(2) 0.2665(3) 0.5484(1) 0.0310(5) Uani 1.00 d . . .
O(5) O 0.8301(1) 0.5796(3) 0.51130(10) 0.0325(5) Uani 1.00 d . . .
O(6) O 0.5651(2) -0.0378(3) 0.3659(1) 0.0365(6) Uani 1.00 d . . .
O(7) O 0.4180(2) 0.1485(4) 0.3040(1) 0.0389(6) Uani 1.00 d . . .
O(8) O 0.4399(2) 0.5042(4) 0.3585(1) 0.0452(7) Uani 1.00 d . . .
O(10) O 0.7495(2) 0.4454(7) 0.1687(2) 0.077(1) Uani 1.00 d . . .
O(11A) O 0.5811(6) -0.236(1) 0.2254(4) 0.111(3) Uiso 0.70 d P . .
O(11B) O 0.5000 -0.244(2) 0.2500 0.123(5) Uiso 0.60 d SP . .
N(1) N 0.6176(1) 0.3601(3) 0.4119(1) 0.0241(5) Uani 1.00 d . . .
C(1) C 0.6897(2) 0.4336(4) 0.3849(1) 0.0301(7) Uani 1.00 d . . .
C(2) C 0.7632(2) 0.5106(5) 0.4160(1) 0.0301(7) Uani 1.00 d . . .
C(3) C 0.7613(2) 0.5121(4) 0.4776(1) 0.0237(6) Uani 1.00 d . . .
C(4) C 0.6855(2) 0.4381(4) 0.5057(1) 0.0229(6) Uani 1.00 d . . .
C(5) C 0.6147(2) 0.3633(4) 0.4710(1) 0.0215(5) Uani 1.00 d . . .
C(6) C 0.6810(3) 0.4187(6) 0.3184(1) 0.0456(9) Uani 1.00 d . . .
C(7) C 0.5296(2) 0.2724(4) 0.4944(1) 0.0228(6) Uani 1.00 d . . .
H(1) H 0.8139 0.5614 0.3960 0.0361 Uiso 1.00 calc . . .
H(2) H 0.6825 0.4389 0.5475 0.0274 Uiso 1.00 calc . . .

loop_
_atom_site_aniso_label
_atom_site_aniso_U_11
_atom_site_aniso_U_22
_atom_site_aniso_U_33
_atom_site_aniso_U_12
_atom_site_aniso_U_13
_atom_site_aniso_U_23
Co(1) 0.0254(2) 0.0308(2) 0.0238(2) -0.0078(1) -0.0011(1) -0.0003(2)
O(1) 0.042(1) 0.052(1) 0.024(1) -0.019(1) 0.0034(9) -0.003(1)
O(2) 0.117(3) 0.214(5) 0.025(1) -0.130(4) 0.019(2) -0.010(2)
O(3) 0.0214(9) 0.037(1) 0.030(1) -0.0109(8) 0.0020(8) -0.0033(9)
O(4) 0.030(1) 0.036(1) 0.027(1) -0.0115(8) 0.0076(8) -0.0023(9)
O(5) 0.0219(9) 0.044(1) 0.031(1) -0.0120(8) -0.0028(8) -0.0005(9)
O(6) 0.044(1) 0.033(1) 0.032(1) -0.0034(9) 0.0034(9) 0.0022(9)
O(7) 0.038(1) 0.048(1) 0.030(1) -0.018(1) -0.0069(9) 0.002(1)
O(8) 0.043(1) 0.038(1) 0.054(2) 0.003(1) -0.008(1) -0.007(1)
O(10) 0.058(2) 0.119(3) 0.053(2) -0.007(2) 0.011(2) -0.019(2)
N(1) 0.0212(10) 0.029(1) 0.022(1) -0.0082(8) 0.0024(8) 0.0007(9)
C(1) 0.031(1) 0.035(1) 0.024(1) -0.011(1) 0.006(1) 0.000(1)
C(2) 0.025(1) 0.036(1) 0.031(1) -0.012(1) 0.007(1) 0.000(1)
C(3) 0.017(1) 0.024(1) 0.030(1) -0.0043(9) 0.0016(9) 0.000(1)
C(4) 0.021(1) 0.026(1) 0.022(1) -0.0041(9) 0.0026(9) 0.0001(10)
C(5) 0.018(1) 0.023(1) 0.024(1) -0.0027(9) 0.0037(9) 0.0011(10)
C(6) 0.051(2) 0.062(2) 0.023(1) -0.034(2) 0.008(1) -0.002(1)
C(7) 0.018(1) 0.025(1) 0.026(1) -0.0033(9) 0.0040(9) -0.0011(10)

loop_
_atom_type_symbol
_atom_type_description
_atom_type_scat_dispersion_real
_atom_type_scat_dispersion_imag
_atom_type_scat_source
Co Co 0.349 0.972
;International Tables for Crystallography
(1992, Vol. C, Tables 4.2.6.8 and 6.1.1.1)
;
N N 0.006 0.003
;International Tables for Crystallography
(1992, Vol. C, Tables 4.2.6.8 and 6.1.1.1)
;
O O 0.011 0.006
;International Tables for Crystallography
(1992, Vol. C, Tables 4.2.6.8 and 6.1.1.1)
;
H H 0.000 0.000
;International Tables for Crystallography
(1992, Vol. C, Table 6.1.1.2)
;
C C 0.003 0.002
;International Tables for Crystallography
(1992, Vol. C, Tables 4.2.6.8 and 6.1.1.1)
;

loop_
_geom_angle_atom_site_label_1
_geom_angle_atom_site_label_2
_geom_angle_atom_site_label_3
_geom_angle
_geom_angle_site_symmetry_1
_geom_angle_site_symmetry_2
_geom_angle_site_symmetry_3
_geom_angle_publ_flag
O(1) Co(1) O(3) 151.68(8) . . . yes
O(1) Co(1) O(6) 93.5(1) . . . yes
O(1) Co(1) O(7) 96.07(10) . . . yes
O(1) Co(1) O(8) 93.6(1) . . . yes
O(1) Co(1) N(1) 76.51(9) . . . yes
O(3) Co(1) O(6) 88.09(9) . . . yes
O(3) Co(1) O(7) 112.26(9) . . . yes
O(3) Co(1) O(8) 89.2(1) . . . yes
O(3) Co(1) N(1) 75.20(8) . . . yes
O(6) Co(1) O(7) 86.8(1) . . . yes
O(6) Co(1) O(8) 169.8(1) . . . yes
O(6) Co(1) N(1) 95.93(10) . . . yes
O(7) Co(1) O(8) 85.1(1) . . . yes
O(7) Co(1) N(1) 172.21(9) . . . yes
O(8) Co(1) N(1) 92.9(1) . . . yes
Co(1) O(1) O(2) 142.0(1) . . . yes
Co(1) O(1) C(6) 115.3(2) . . . yes
O(2) O(1) C(6) 26.8(2) . . . yes
O(1) O(2) C(6) 27.6(2) . . . yes
Co(1) O(3) O(4) 142.4(1) . . . yes
Co(1) O(3) C(7) 115.5(2) . . . yes
O(4) O(3) C(7) 26.9(1) . . . yes
O(3) O(4) C(7) 27.9(1) . . . yes
O(11A) O(11B) O(11A) 175(1) . . 2_655 yes
Co(1) N(1) C(1) 119.3(2) . . . yes
Co(1) N(1) C(5) 120.9(2) . . . yes
C(1) N(1) C(5) 119.8(2) . . . yes
N(1) C(1) C(2) 122.1(3) . . . yes
N(1) C(1) C(6) 112.5(3) . . . yes
C(2) C(1) C(6) 125.3(3) . . . yes
C(1) C(2) C(3) 118.4(2) . . . yes
O(5) C(3) C(2) 122.6(2) . . . yes
O(5) C(3) C(4) 117.9(3) . . . yes
C(2) C(3) C(4) 119.5(2) . . . yes
C(3) C(4) C(5) 118.3(2) . . . yes
N(1) C(5) C(4) 121.9(2) . . . yes
N(1) C(5) C(7) 113.1(2) . . . yes
C(4) C(5) C(7) 124.9(2) . . . yes
O(1) C(6) O(2) 125.6(3) . . . yes
O(1) C(6) C(1) 116.3(3) . . . yes
O(2) C(6) C(1) 118.1(3) . . . yes
O(3) C(7) O(4) 125.2(2) . . . yes
O(3) C(7) C(5) 115.3(2) . . . yes
O(4) C(7) C(5) 119.5(2) . . . yes

loop_
_geom_bond_atom_site_label_1
_geom_bond_atom_site_label_2
_geom_bond_distance
_geom_bond_site_symmetry_1
_geom_bond_site_symmetry_2
_geom_bond_publ_flag
Co(1) O(1) 2.156(2) . . yes
Co(1) O(3) 2.206(2) . . yes
Co(1) O(6) 2.127(2) . . yes
Co(1) O(7) 2.023(2) . . yes
Co(1) O(8) 2.128(3) . . yes
Co(1) N(1) 2.022(2) . . yes
O(1) O(2) 2.224(4) . . yes
O(1) C(6) 1.268(4) . . yes
O(2) C(6) 1.232(4) . . yes
O(3) O(4) 2.238(3) . . yes
O(3) C(7) 1.281(3) . . yes
O(4) C(7) 1.240(4) . . yes
O(5) C(3) 1.332(3) . . yes
O(11A) O(11B) 1.325(9) . . yes
N(1) C(1) 1.339(3) . . yes
N(1) C(5) 1.340(3) . . yes
C(1) C(2) 1.378(4) . . yes
C(1) C(6) 1.512(4) . . yes
C(2) C(3) 1.396(4) . . yes
C(3) C(4) 1.395(4) . . yes
C(4) C(5) 1.385(4) . . yes
C(5) C(7) 1.509(4) . . yes

loop_
_geom_contact_atom_site_label_1
_geom_contact_atom_site_label_2
_geom_contact_distance
_geom_contact_site_symmetry_1
_geom_contact_site_symmetry_2
_geom_contact_publ_flag
O(1) O(7) 2.674(3) . 2_655 ?
O(1) O(11A) 3.469(8) . 1_565 ?
O(1) O(10) 3.486(5) . 6_645 ?
O(1) O(11B) 3.55(1) . 1_565 ?
O(2) O(10) 2.743(4) . . ?
O(2) O(7) 2.823(4) . 5_555 ?
O(2) O(11A) 3.07(1) . 6_655 ?
O(2) O(11A) 3.33(1) . 1_565 ?
O(2) O(10) 3.355(8) . 6_655 ?
O(3) O(5) 2.640(3) . 5_445 ?
O(3) O(4) 3.359(3) . 3_656 ?
O(3) C(3) 3.440(4) . 5_445 ?
O(3) C(2) 3.459(4) . 5_445 ?
O(3) C(4) 3.527(4) . 3_666 ?
O(3) C(7) 3.586(3) . 3_656 ?
O(3) O(5) 3.594(3) . 7_656 ?
O(4) O(8) 2.711(4) . 3_666 ?
O(4) O(6) 2.827(3) . 3_656 ?
O(4) O(5) 3.146(3) . 5_445 ?
O(4) C(5) 3.279(4) . 3_666 ?
O(4) N(1) 3.435(3) . 3_666 ?
O(4) C(7) 3.459(3) . 3_666 ?
O(4) O(5) 3.586(3) . 7_656 ?
O(5) O(6) 3.149(3) . 7_656 ?
O(5) C(3) 3.186(4) . 7_666 ?
O(5) C(7) 3.225(4) . 7_656 ?
O(5) C(5) 3.247(4) . 7_656 ?
O(5) C(7) 3.250(4) . 5_555 ?
O(5) O(5) 3.382(5) . 7_666 ?
O(5) C(4) 3.429(4) . 7_666 ?
O(6) O(10) 2.845(4) . 6_645 ?
O(6) O(11B) 3.124(7) . . ?
O(6) O(11A) 3.247(9) . 2_655 ?
O(6) O(11A) 3.491(9) . . ?
O(7) O(11A) 2.794(8) . 2_655 ?
O(7) O(11B) 3.26(1) . . ?
O(7) O(10) 3.294(5) . 2_655 ?
O(7) O(7) 3.475(5) . 2_655 ?
O(7) C(2) 3.581(4) . 5_445 ?
O(8) O(11A) 2.649(9) . 2_665 ?
O(8) O(10) 2.850(5) . 2_655 ?
O(8) O(11B) 3.178(8) . 1_565 ?
O(10) C(6) 3.499(6) . 6_655 ?
O(10) C(6) 3.567(5) . . ?
O(10) O(11A) 3.595(9) . 1_565 ?
O(11A) O(11A) 2.65(2) . 2_655 ?
O(11A) C(6) 3.508(9) . 1_545 ?
C(3) C(4) 3.287(4) . 7_656 ?
C(3) C(5) 3.394(4) . 7_656 ?
C(3) C(3) 3.523(6) . 7_666 ?
C(4) C(4) 3.269(6) . 7_656 ?
C(5) C(7) 3.429(4) . 3_666 ?
C(7) C(7) 3.336(5) . 3_666 ?

loop_
_geom_torsion_atom_site_label_1
_geom_torsion_atom_site_label_2
_geom_torsion_atom_site_label_3
_geom_torsion_atom_site_label_4
_geom_torsion
_geom_torsion_site_symmetry_1
_geom_torsion_site_symmetry_2
_geom_torsion_site_symmetry_3
_geom_torsion_site_symmetry_4
_geom_torsion_publ_flag
Co(1) O(1) O(2) C(6) 6.1(8) . . . . yes
Co(1) O(1) C(6) O(2) -175.9(5) . . . . yes
Co(1) O(1) C(6) C(1) 3.9(5) . . . . yes
Co(1) O(3) O(4) C(7) -0.5(3) . . . . yes
Co(1) O(3) C(7) O(4) 179.6(2) . . . . yes
Co(1) O(3) C(7) C(5) 1.0(3) . . . . yes
Co(1) N(1) C(1) C(2) -178.6(2) . . . . yes
Co(1) N(1) C(1) C(6) 0.6(4) . . . . yes
Co(1) N(1) C(5) C(4) 178.7(2) . . . . yes
Co(1) N(1) C(5) C(7) 0.7(3) . . . . yes
O(1) Co(1) O(3) O(4) 2.5(3) . . . . yes
O(1) Co(1) O(3) C(7) 2.2(3) . . . . yes
O(1) Co(1) N(1) C(1) 1.0(2) . . . . yes
O(1) Co(1) N(1) C(5) -178.8(2) . . . . yes
O(1) O(2) C(6) C(1) -179.7(9) . . . . yes
O(1) C(6) C(1) N(1) -3.0(5) . . . . yes
O(1) C(6) C(1) C(2) 176.1(3) . . . . yes
O(2) O(1) Co(1) O(3) -8.5(5) . . . . yes
O(2) O(1) Co(1) O(6) -101.0(4) . . . . yes
O(2) O(1) Co(1) O(7) 171.8(4) . . . . yes
O(2) O(1) Co(1) O(8) 86.4(4) . . . . yes
O(2) O(1) Co(1) N(1) -5.8(4) . . . . yes
O(2) O(1) C(6) C(1) 179.8(9) . . . . yes
O(2) C(6) C(1) N(1) 176.7(5) . . . . yes
O(2) C(6) C(1) C(2) -4.1(7) . . . . yes
O(3) Co(1) O(1) C(6) -5.5(4) . . . . yes
O(3) Co(1) N(1) C(1) 179.7(2) . . . . yes
O(3) Co(1) N(1) C(5) -0.1(2) . . . . yes
O(3) O(4) C(7) C(5) 178.6(5) . . . . yes
O(3) C(7) C(5) N(1) -1.1(3) . . . . yes
O(3) C(7) C(5) C(4) -179.0(3) . . . . yes
O(4) O(3) Co(1) O(6) 96.4(2) . . . . yes
O(4) O(3) Co(1) O(7) -177.9(2) . . . . yes
O(4) O(3) Co(1) O(8) -93.5(2) . . . . yes
O(4) O(3) Co(1) N(1) -0.3(2) . . . . yes
O(4) O(3) C(7) C(5) -178.6(5) . . . . yes
O(4) C(7) C(5) N(1) -179.8(3) . . . . yes
O(4) C(7) C(5) C(4) 2.2(4) . . . . yes
O(5) C(3) C(2) C(1) 178.5(3) . . . . yes
O(5) C(3) C(4) C(5) -178.4(2) . . . . yes
O(6) Co(1) O(1) C(6) -98.0(3) . . . . yes
O(6) Co(1) O(3) C(7) 96.1(2) . . . . yes
O(6) Co(1) N(1) C(1) 93.2(2) . . . . yes
O(6) Co(1) N(1) C(5) -86.6(2) . . . . yes
O(7) Co(1) O(1) C(6) 174.9(3) . . . . yes
O(7) Co(1) O(3) C(7) -178.1(2) . . . . yes
O(7) Co(1) N(1) C(1) -16.8(9) . . . . yes
O(7) Co(1) N(1) C(5) 163.4(7) . . . . yes
O(8) Co(1) O(1) C(6) 89.4(3) . . . . yes
O(8) Co(1) O(3) C(7) -93.7(2) . . . . yes
O(8) Co(1) N(1) C(1) -92.0(2) . . . . yes
O(8) Co(1) N(1) C(5) 88.2(2) . . . . yes
N(1) Co(1) O(1) C(6) -2.8(3) . . . . yes
N(1) Co(1) O(3) C(7) -0.5(2) . . . . yes
N(1) C(1) C(2) C(3) -0.3(5) . . . . yes
N(1) C(5) C(4) C(3) 0.2(4) . . . . yes
C(1) N(1) C(5) C(4) -1.1(4) . . . . yes
C(1) N(1) C(5) C(7) -179.1(2) . . . . yes
C(1) C(2) C(3) C(4) -0.6(5) . . . . yes
C(2) C(1) N(1) C(5) 1.2(5) . . . . yes
C(2) C(3) C(4) C(5) 0.7(4) . . . . yes
C(3) C(2) C(1) C(6) -179.4(3) . . . . yes
C(3) C(4) C(5) C(7) 177.9(2) . . . . yes
C(5) N(1) C(1) C(6) -179.6(3) . . . . yes
C(5) N(1) C(1) C(6) -179.6(3) . . . . yes
